data_4075383
loop_
_publ_author_name
'Schr\"oder, Kai'
'Haase, Detlev'
'Saak, Wolfgang'
'L\"utzen, Arne'
'Beckhaus, R\"udiger'
'Wichmann, Silke'
'Schellenberg, J\"urgen'

_publ_section_title
;
 Tetrabenzo[a,c,g,i]fluorenyllithium and
 \h5-Tetrabenzo[a,c,g,i]fluorenyltitanium Complexes
;
_journal_issue 16
_journal_name_full Organometallics
_journal_page_first 3824
_journal_paper_doi 10.1021/om0602613
_journal_volume 25
_journal_year 2006
_chemical_formula_sum 'C47 H32 O3 Ti'
_chemical_formula_weight 692.63
_chemical_name_systematic
; 
 ? 
;
_space_group_IT_number 14
_symmetry_cell_setting monoclinic
_symmetry_space_group_name_Hall '-P 2yn'
_symmetry_space_group_name_H-M 'P 1 21/n 1'
_atom_sites_solution_hydrogens geom
_atom_sites_solution_primary direct
_atom_sites_solution_secondary difmap
_audit_creation_method SHELXL-97
_cell_angle_alpha 90.00
_cell_angle_beta 99.529(7)
_cell_angle_gamma 90.00
_cell_formula_units_Z 4
_cell_length_a 14.2737(9)
_cell_length_b 15.7569(8)
_cell_length_c 15.2020(8)
_cell_measurement_temperature 153(2)
_cell_volume 3371.9(3)
_computing_cell_refinement 'IPDS (Stoe, 1999)'
_computing_data_collection 'IPDS (Stoe, 1999)'
_computing_data_reduction 'XRED (Stoe, 1997)'
_computing_molecular_graphics 'Ortep-3 for Windows (Farrugia, 1997)'
_computing_publication_material 'SHELX-97 (Sheldrick, 1997)'
_computing_structure_refinement 'SHELXL-97 (Sheldrick, 1997)'
_computing_structure_solution 'SHELXS-97 (Sheldrick, 1990)'
_diffrn_ambient_temperature 153(2)
_diffrn_measured_fraction_theta_full 0.995
_diffrn_measured_fraction_theta_max 0.995
_diffrn_measurement_device_type 'Stoe IPDS'
_diffrn_radiation_monochromator graphite
_diffrn_radiation_source 'fine-focus sealed tube'
_diffrn_radiation_type MoK\a
_diffrn_radiation_wavelength 0.71073
_diffrn_reflns_av_R_equivalents 0.1291
_diffrn_reflns_av_sigmaI/netI 0.1455
_diffrn_reflns_limit_h_max 17
_diffrn_reflns_limit_h_min -17
_diffrn_reflns_limit_k_max 19
_diffrn_reflns_limit_k_min -19
_diffrn_reflns_limit_l_max 18
_diffrn_reflns_limit_l_min -18
_diffrn_reflns_number 33096
_diffrn_reflns_theta_full 26.04
_diffrn_reflns_theta_max 26.04
_diffrn_reflns_theta_min 2.14
_exptl_absorpt_coefficient_mu 0.299
_exptl_absorpt_correction_T_max 0.9736
_exptl_absorpt_correction_T_min 0.9210
_exptl_absorpt_correction_type none
_exptl_crystal_colour yellow
_exptl_crystal_density_diffrn 1.364
_exptl_crystal_density_method 'not measured'
_exptl_crystal_description plate
_exptl_crystal_F_000 1440
_exptl_crystal_size_max 0.28
_exptl_crystal_size_mid 0.21
_exptl_crystal_size_min 0.09
_refine_diff_density_max 0.198
_refine_diff_density_min -0.299
_refine_diff_density_rms 0.051
_refine_ls_extinction_method none
_refine_ls_goodness_of_fit_ref 0.746
_refine_ls_hydrogen_treatment constr
_refine_ls_matrix_type full
_refine_ls_number_parameters 412
_refine_ls_number_reflns 6618
_refine_ls_number_restraints 0
_refine_ls_restrained_S_all 0.746
_refine_ls_R_factor_all 0.1121
_refine_ls_R_factor_gt 0.0399
_refine_ls_shift/su_max 0.001
_refine_ls_shift/su_mean 0.000
_refine_ls_structure_factor_coef Fsqd
_refine_ls_weighting_details 'calc w=1/[\s^2^(Fo^2^)+(0.0157P)^2^+0.0000P] where P=(Fo^2^+2Fc^2^)/3'
_refine_ls_weighting_scheme calc
_refine_ls_wR_factor_gt 0.0608
_refine_ls_wR_factor_ref 0.0732
_reflns_number_gt 3348
_reflns_number_total 6618
_reflns_threshold_expression >2sigma(I)
_cod_data_source_file om0602613si20060323_092250.cif
_cod_data_source_block DCP164
_cod_original_sg_symbol_H-M P21/n
_cod_database_code 4075383

loop_
_symmetry_equiv_pos_as_xyz
'x, y, z'
'-x+1/2, y+1/2, -z+1/2'
'-x, -y, -z'
'x-1/2, -y-1/2, z-1/2'

loop_
_atom_site_label
_atom_site_type_symbol
_atom_site_fract_x
_atom_site_fract_y
_atom_site_fract_z
_atom_site_U_iso_or_equiv
_atom_site_adp_type
_atom_site_occupancy
_atom_site_symmetry_multiplicity
_atom_site_calc_flag
_atom_site_refinement_flags
Ti1 Ti 0.12515(3) 0.69198(3) 0.16503(3) 0.01683(11) Uani 1 1 d .
O1 O 0.09779(13) 0.80487(11) 0.13836(12) 0.0262(4) Uani 1 1 d .
O2 O 0.14830(13) 0.69372(12) 0.28501(11) 0.0292(4) Uani 1 1 d .
O3 O 0.24118(13) 0.68097(12) 0.13352(13) 0.0304(5) Uani 1 1 d .
C1 C -0.03050(19) 0.66498(15) 0.09027(17) 0.0184(6) Uani 1 1 d .
H1 H -0.0713 0.7124 0.0761 0.022 Uiso 1 1 calc R
C2 C -0.02166(18) 0.61638(15) 0.16845(17) 0.0159(6) Uani 1 1 d .
C3 C 0.05300(18) 0.55516(14) 0.16812(17) 0.0156(6) Uani 1 1 d .
C4 C 0.08307(19) 0.56124(15) 0.08165(17) 0.0170(6) Uani 1 1 d .
C5 C 0.03237(19) 0.63088(15) 0.03577(17) 0.0185(6) Uani 1 1 d .
C6 C -0.08023(19) 0.61822(15) 0.23773(17) 0.0188(6) Uani 1 1 d .
C7 C -0.15791(19) 0.67358(16) 0.23293(18) 0.0235(6) Uani 1 1 d .
H7 H -0.1674 0.7162 0.1881 0.028 Uiso 1 1 calc R
C8 C -0.2205(2) 0.66685(18) 0.29235(18) 0.0289(7) Uani 1 1 d .
H8 H -0.2729 0.7046 0.2889 0.035 Uiso 1 1 calc R
C9 C -0.2062(2) 0.60441(19) 0.3574(2) 0.0332(8) Uani 1 1 d .
H9 H -0.2500 0.5988 0.3978 0.040 Uiso 1 1 calc R
C10 C -0.1299(2) 0.55056(18) 0.36433(19) 0.0278(7) Uani 1 1 d .
H10 H -0.1213 0.5086 0.4098 0.033 Uiso 1 1 calc R
C11 C -0.06421(19) 0.55658(16) 0.30492(17) 0.0199(6) Uani 1 1 d .
C12 C 0.0215(2) 0.50302(15) 0.31393(18) 0.0193(6) Uani 1 1 d .
C13 C 0.0476(2) 0.45096(16) 0.38924(18) 0.0275(7) Uani 1 1 d .
H13 H 0.0067 0.4477 0.4325 0.033 Uiso 1 1 calc R
C14 C 0.1297(2) 0.40500(17) 0.4022(2) 0.0341(8) Uani 1 1 d .
H14 H 0.1432 0.3677 0.4518 0.041 Uiso 1 1 calc R
C15 C 0.1934(2) 0.41294(17) 0.3428(2) 0.0312(7) Uani 1 1 d .
H15 H 0.2521 0.3832 0.3533 0.037 Uiso 1 1 calc R
C16 C 0.1716(2) 0.46386(15) 0.26888(19) 0.0229(6) Uani 1 1 d .
H16 H 0.2169 0.4711 0.2303 0.027 Uiso 1 1 calc R
C17 C 0.08296(19) 0.50565(14) 0.24912(17) 0.0178(6) Uani 1 1 d .
C18 C 0.14556(18) 0.51090(15) 0.03519(18) 0.0190(6) Uani 1 1 d .
C19 C 0.1843(2) 0.43297(16) 0.0673(2) 0.0245(6) Uani 1 1 d .
H19 H 0.1663 0.4095 0.1196 0.029 Uiso 1 1 calc R
C20 C 0.2478(2) 0.38943(18) 0.0252(2) 0.0328(7) Uani 1 1 d .
H20 H 0.2735 0.3370 0.0487 0.039 Uiso 1 1 calc R
C21 C 0.2739(2) 0.42218(19) -0.0515(2) 0.0344(8) Uani 1 1 d .
H21 H 0.3212 0.3945 -0.0784 0.041 Uiso 1 1 calc R
C22 C 0.2311(2) 0.49537(19) -0.0892(2) 0.0307(7) Uani 1 1 d .
H22 H 0.2470 0.5158 -0.1436 0.037 Uiso 1 1 calc R
C23 C 0.16455(19) 0.54010(16) -0.04858(18) 0.0216(6) Uani 1 1 d .
C24 C 0.1117(2) 0.61223(16) -0.09454(17) 0.0233(6) Uani 1 1 d .
C25 C 0.1200(2) 0.63604(18) -0.18166(19) 0.0319(7) Uani 1 1 d .
H25 H 0.1648 0.6079 -0.2112 0.038 Uiso 1 1 calc R
C26 C 0.0644(2) 0.6994(2) -0.22511(19) 0.0362(8) Uani 1 1 d .
H26 H 0.0707 0.7136 -0.2846 0.043 Uiso 1 1 calc R
C27 C -0.0009(2) 0.74304(19) -0.1834(2) 0.0355(8) Uani 1 1 d .
H27 H -0.0386 0.7869 -0.2140 0.043 Uiso 1 1 calc R
C28 C -0.0101(2) 0.72203(16) -0.09766(19) 0.0290(7) Uani 1 1 d .
H28 H -0.0544 0.7517 -0.0688 0.035 Uiso 1 1 calc R
C29 C 0.0452(2) 0.65710(16) -0.05235(18) 0.0216(6) Uani 1 1 d .
C30 C 0.04353(6) 0.87097(5) 0.15771(6) 0.0242(6) Uani 1 1 d G
C31 C -0.01350(6) 0.86387(6) 0.22312(7) 0.0304(7) Uani 1 1 d G
H31 H -0.0166 0.8116 0.2537 0.036 Uiso 1 1 calc R
C32 C -0.06602(7) 0.93320(7) 0.24378(8) 0.0392(8) Uani 1 1 d G
H32 H -0.1050 0.9284 0.2885 0.047 Uiso 1 1 calc R
C33 C -0.06150(8) 1.00964(7) 0.19902(9) 0.0420(9) Uani 1 1 d G
H33 H -0.0974 1.0570 0.2131 0.050 Uiso 1 1 calc R
C34 C -0.00447(9) 1.01674(6) 0.13361(8) 0.0393(9) Uani 1 1 d G
H34 H -0.0014 1.0690 0.1030 0.047 Uiso 1 1 calc R
C35 C 0.04805(8) 0.94740(6) 0.11295(7) 0.0304(7) Uani 1 1 d G
H35 H 0.0870 0.9523 0.0682 0.036 Uiso 1 1 calc R
C36 C 0.17194(7) 0.67537(5) 0.37253(5) 0.0216(6) Uani 1 1 d G
C37 C 0.26056(7) 0.64173(6) 0.40658(5) 0.0353(8) Uani 1 1 d G
H37 H 0.3039 0.6280 0.3675 0.042 Uiso 1 1 calc R
C38 C 0.28583(9) 0.62813(7) 0.49776(5) 0.0518(10) Uani 1 1 d G
H38 H 0.3464 0.6051 0.5210 0.062 Uiso 1 1 calc R
C39 C 0.22248(10) 0.64817(8) 0.55491(5) 0.0547(12) Uani 1 1 d G
H39 H 0.2398 0.6389 0.6172 0.066 Uiso 1 1 calc R
C40 C 0.13386(9) 0.68181(7) 0.52087(6) 0.0479(10) Uani 1 1 d G
H40 H 0.0906 0.6955 0.5599 0.057 Uiso 1 1 calc R
C41 C 0.10859(8) 0.69541(6) 0.42968(6) 0.0311(7) Uani 1 1 d G
H41 H 0.0480 0.7184 0.4064 0.037 Uiso 1 1 calc R
C42 C 0.31107(6) 0.66157(5) 0.08637(6) 0.0215(6) Uani 1 1 d G
C43 C 0.31437(7) 0.70172(6) 0.00552(6) 0.0246(6) Uani 1 1 d G
H43 H 0.2662 0.7410 -0.0179 0.029 Uiso 1 1 calc R
C44 C 0.38814(8) 0.68433(7) -0.04105(6) 0.0280(6) Uani 1 1 d G
H44 H 0.3904 0.7118 -0.0963 0.034 Uiso 1 1 calc R
C45 C 0.45863(8) 0.62680(8) -0.00677(7) 0.0315(7) Uani 1 1 d G
H45 H 0.5091 0.6149 -0.0386 0.038 Uiso 1 1 calc R
C46 C 0.45534(7) 0.58665(7) 0.07408(7) 0.0320(7) Uani 1 1 d G
H46 H 0.5035 0.5473 0.0975 0.038 Uiso 1 1 calc R
C47 C 0.38156(6) 0.60404(6) 0.12065(6) 0.0262(7) Uani 1 1 d G
H47 H 0.3793 0.5766 0.1759 0.031 Uiso 1 1 calc R

loop_
_atom_site_aniso_label
_atom_site_aniso_U_11
_atom_site_aniso_U_22
_atom_site_aniso_U_33
_atom_site_aniso_U_23
_atom_site_aniso_U_13
_atom_site_aniso_U_12
Ti1 0.0178(2) 0.0136(2) 0.0204(2) -0.0016(2) 0.00690(19) -0.0007(2)
O1 0.0278(11) 0.0136(8) 0.0386(11) -0.0004(9) 0.0097(9) -0.0010(9)
O2 0.0402(12) 0.0271(9) 0.0194(10) -0.0046(9) 0.0025(9) -0.0086(10)
O3 0.0198(11) 0.0300(11) 0.0445(12) -0.0149(10) 0.0147(9) -0.0027(9)
C1 0.0179(14) 0.0147(12) 0.0225(14) 0.0003(11) 0.0033(12) 0.0006(10)
C2 0.0164(14) 0.0119(12) 0.0199(14) -0.0011(11) 0.0047(12) -0.0011(11)
C3 0.0155(14) 0.0107(11) 0.0201(14) 0.0000(11) 0.0010(11) -0.0018(10)
C4 0.0179(15) 0.0131(12) 0.0198(14) -0.0036(11) 0.0032(12) -0.0035(11)
C5 0.0208(15) 0.0130(12) 0.0217(14) -0.0016(11) 0.0035(12) -0.0035(11)
C6 0.0182(15) 0.0181(13) 0.0201(14) -0.0058(11) 0.0032(12) -0.0055(11)
C7 0.0196(15) 0.0251(15) 0.0258(14) -0.0077(12) 0.0039(12) 0.0002(12)
C8 0.0192(16) 0.0390(18) 0.0292(16) -0.0092(13) 0.0065(13) 0.0017(13)
C9 0.0250(18) 0.0482(19) 0.0306(17) -0.0123(15) 0.0167(15) -0.0111(15)
C10 0.0279(17) 0.0333(16) 0.0241(16) -0.0013(13) 0.0094(13) -0.0107(14)
C11 0.0215(16) 0.0203(13) 0.0181(14) -0.0046(11) 0.0040(12) -0.0069(11)
C12 0.0240(15) 0.0121(12) 0.0207(15) 0.0004(11) 0.0006(12) -0.0035(11)
C13 0.0410(19) 0.0215(14) 0.0209(15) 0.0028(12) 0.0074(14) -0.0042(14)
C14 0.053(2) 0.0201(15) 0.0259(17) 0.0081(13) -0.0038(16) 0.0091(15)
C15 0.0339(19) 0.0214(14) 0.0337(18) -0.0015(13) -0.0076(15) 0.0094(13)
C16 0.0244(16) 0.0167(13) 0.0269(16) -0.0020(12) 0.0022(13) 0.0023(12)
C17 0.0189(14) 0.0101(12) 0.0230(15) -0.0012(11) -0.0009(12) -0.0042(11)
C18 0.0154(14) 0.0153(13) 0.0266(16) -0.0065(11) 0.0043(12) -0.0051(11)
C19 0.0206(16) 0.0183(14) 0.0355(17) -0.0074(12) 0.0074(13) -0.0011(12)
C20 0.0231(17) 0.0270(16) 0.048(2) -0.0149(15) 0.0051(15) 0.0016(13)
C21 0.0225(17) 0.0389(18) 0.043(2) -0.0190(16) 0.0086(15) 0.0033(14)
C22 0.0253(17) 0.0395(17) 0.0296(17) -0.0150(14) 0.0111(14) -0.0124(14)
C23 0.0173(15) 0.0239(14) 0.0241(15) -0.0095(12) 0.0044(12) -0.0077(12)
C24 0.0265(16) 0.0244(14) 0.0193(15) -0.0067(12) 0.0049(13) -0.0151(12)
C25 0.041(2) 0.0320(16) 0.0251(17) -0.0063(13) 0.0120(15) -0.0175(15)
C26 0.053(2) 0.0363(17) 0.0204(15) -0.0018(15) 0.0099(15) -0.0213(17)
C27 0.049(2) 0.0268(15) 0.0285(18) 0.0090(14) -0.0007(16) -0.0098(15)
C28 0.0391(19) 0.0228(14) 0.0253(16) 0.0019(12) 0.0057(14) -0.0027(13)
C29 0.0264(16) 0.0173(13) 0.0208(15) -0.0021(11) 0.0033(12) -0.0063(12)
C30 0.0261(16) 0.0155(13) 0.0295(16) -0.0041(12) 0.0007(13) -0.0006(12)
C31 0.0360(19) 0.0234(15) 0.0331(17) 0.0013(13) 0.0097(15) 0.0014(13)
C32 0.031(2) 0.047(2) 0.040(2) -0.0114(16) 0.0061(16) 0.0076(16)
C33 0.035(2) 0.0321(17) 0.053(2) -0.0122(16) -0.0101(18) 0.0159(15)
C34 0.047(2) 0.0192(15) 0.045(2) -0.0002(14) -0.0110(17) 0.0064(15)
C35 0.0329(18) 0.0218(15) 0.0343(18) 0.0041(13) -0.0007(15) -0.0016(13)
C36 0.0271(16) 0.0165(14) 0.0207(14) -0.0042(11) 0.0028(12) -0.0095(12)
C37 0.0314(19) 0.0297(16) 0.042(2) -0.0076(15) -0.0010(16) -0.0004(14)
C38 0.052(2) 0.0350(18) 0.056(2) 0.0053(18) -0.028(2) -0.0011(17)
C39 0.096(3) 0.0352(19) 0.0258(19) 0.0054(15) -0.010(2) -0.026(2)
C40 0.075(3) 0.044(2) 0.0303(18) -0.0096(16) 0.0227(18) -0.035(2)
C41 0.0324(17) 0.0260(14) 0.0366(17) -0.0093(15) 0.0114(14) -0.0095(15)
C42 0.0158(14) 0.0191(13) 0.0306(16) -0.0096(12) 0.0064(12) -0.0030(11)
C43 0.0185(14) 0.0185(14) 0.0351(16) 0.0001(13) 0.0000(12) -0.0029(12)
C44 0.0289(16) 0.0267(14) 0.0295(15) 0.0012(14) 0.0078(13) -0.0067(14)
C45 0.0257(17) 0.0346(16) 0.0368(19) -0.0022(15) 0.0130(14) 0.0015(14)
C46 0.0226(17) 0.0349(16) 0.0388(18) 0.0004(14) 0.0066(14) 0.0098(14)
C47 0.0256(17) 0.0289(15) 0.0242(15) -0.0014(13) 0.0047(13) -0.0007(13)

loop_
_atom_type_symbol
_atom_type_description
_atom_type_scat_dispersion_real
_atom_type_scat_dispersion_imag
_atom_type_scat_source
C C 0.0033 0.0016 'International Tables Vol C Tables 4.2.6.8 and 6.1.1.4'
H H 0.0000 0.0000 'International Tables Vol C Tables 4.2.6.8 and 6.1.1.4'
O O 0.0106 0.0060 'International Tables Vol C Tables 4.2.6.8 and 6.1.1.4'
Ti Ti 0.2776 0.4457 'International Tables Vol C Tables 4.2.6.8 and 6.1.1.4'

loop_
_geom_angle_atom_site_label_1
_geom_angle_atom_site_label_2
_geom_angle_atom_site_label_3
_geom_angle
O2 Ti1 O3 104.34(9)
O2 Ti1 O1 101.77(9)
O3 Ti1 O1 101.75(9)
O2 Ti1 C1 119.41(9)
O3 Ti1 C1 133.31(9)
O1 Ti1 C1 85.42(8)
O2 Ti1 C5 145.66(9)
O3 Ti1 C5 98.70(9)
O1 Ti1 C5 98.01(8)
C1 Ti1 C5 34.92(9)
O2 Ti1 C3 90.07(9)
O3 Ti1 C3 109.57(9)
O1 Ti1 C3 142.55(9)
C1 Ti1 C3 58.22(9)
C5 Ti1 C3 58.00(9)
O2 Ti1 C2 90.00(9)
O3 Ti1 C2 142.54(9)
O1 Ti1 C2 109.01(8)
C1 Ti1 C2 34.09(8)
C5 Ti1 C2 56.88(9)
C3 Ti1 C2 34.77(8)
O2 Ti1 C4 121.82(9)
O3 Ti1 C4 86.49(9)
O1 Ti1 C4 132.24(9)
C1 Ti1 C4 57.79(9)
C5 Ti1 C4 34.48(8)
C3 Ti1 C4 34.94(8)
C2 Ti1 C4 57.04(8)
C30 O1 Ti1 142.76(13)
C36 O2 Ti1 166.11(15)
C42 O3 Ti1 161.52(14)
C2 C1 C5 108.1(2)
C2 C1 Ti1 75.22(15)
C5 C1 Ti1 73.41(15)
C1 C2 C3 109.0(2)
C1 C2 C6 128.6(2)
C3 C2 C6 122.2(2)
C1 C2 Ti1 70.69(14)
C3 C2 Ti1 71.64(14)
C6 C2 Ti1 127.72(17)
C2 C3 C4 106.8(2)
C2 C3 C17 118.0(2)
C4 C3 C17 135.2(2)
C2 C3 Ti1 73.58(13)
C4 C3 Ti1 74.34(13)
C17 C3 Ti1 115.52(16)
C5 C4 C3 106.9(2)
C5 C4 C18 118.7(2)
C3 C4 C18 134.3(2)
C5 C4 Ti1 70.55(14)
C3 C4 Ti1 70.72(13)
C18 C4 Ti1 126.30(17)
C1 C5 C4 108.8(2)
C1 C5 C29 128.4(2)
C4 C5 C29 122.7(2)
C1 C5 Ti1 71.67(15)
C4 C5 Ti1 74.97(15)
C29 C5 Ti1 120.75(17)
C11 C6 C7 120.1(2)
C11 C6 C2 118.2(2)
C7 C6 C2 121.4(2)
C8 C7 C6 120.8(3)
C7 C8 C9 119.2(3)
C10 C9 C8 121.1(3)
C9 C10 C11 120.9(3)
C6 C11 C10 117.9(3)
C6 C11 C12 119.8(2)
C10 C11 C12 122.2(2)
C13 C12 C17 118.0(2)
C13 C12 C11 120.9(2)
C17 C12 C11 121.1(2)
C14 C13 C12 122.2(3)
C13 C14 C15 119.8(3)
C16 C15 C14 120.0(3)
C15 C16 C17 121.3(3)
C16 C17 C12 118.1(2)
C16 C17 C3 123.7(2)
C12 C17 C3 118.1(2)
C19 C18 C23 118.2(2)
C19 C18 C4 123.0(2)
C23 C18 C4 118.7(2)
C20 C19 C18 121.8(3)
C19 C20 C21 119.8(3)
C20 C21 C22 119.8(3)
C21 C22 C23 121.4(3)
C22 C23 C18 118.3(3)
C22 C23 C24 120.6(3)
C18 C23 C24 121.0(2)
C25 C24 C29 117.5(3)
C25 C24 C23 122.5(3)
C29 C24 C23 119.9(2)
C26 C25 C24 121.1(3)
C25 C26 C27 121.1(3)
C28 C27 C26 119.4(3)
C27 C28 C29 120.5(3)
C28 C29 C24 120.4(2)
C28 C29 C5 121.2(3)
C24 C29 C5 118.3(2)
O1 C30 C31 121.03(8)
O1 C30 C35 118.94(8)
C31 C30 C35 120.0
C32 C31 C30 120.0
C31 C32 C33 120.0
C34 C33 C32 120.0
C35 C34 C33 120.0
C34 C35 C30 120.0
O2 C36 C41 119.04(9)
O2 C36 C37 120.84(9)
C41 C36 C37 120.0
C38 C37 C36 120.0
C39 C38 C37 120.0
C38 C39 C40 120.0
C41 C40 C39 120.0
C40 C41 C36 120.0
O3 C42 C47 119.93(9)
O3 C42 C43 120.02(9)
C47 C42 C43 120.0
C44 C43 C42 120.0
C43 C44 C45 120.0
C44 C45 C46 120.0
C47 C46 C45 120.0
C46 C47 C42 120.0

loop_
_geom_bond_atom_site_label_1
_geom_bond_atom_site_label_2
_geom_bond_distance
Ti1 O2 1.7993(17)
Ti1 O3 1.8069(18)
Ti1 O1 1.8516(18)
Ti1 C1 2.361(3)
Ti1 C5 2.383(3)
Ti1 C3 2.393(2)
Ti1 C2 2.419(3)
Ti1 C4 2.441(2)
O1 C30 1.3588(19)
O2 C36 1.3487(18)
O3 C42 1.3563(19)
C1 C2 1.402(3)
C1 C5 1.424(4)
C2 C3 1.438(3)
C2 C6 1.449(4)
C3 C4 1.452(4)
C3 C17 1.461(3)
C4 C5 1.431(3)
C4 C18 1.460(4)
C5 C29 1.442(4)
C6 C11 1.401(4)
C6 C7 1.403(4)
C7 C8 1.375(4)
C8 C9 1.386(4)
C9 C10 1.370(4)
C10 C11 1.409(4)
C11 C12 1.474(4)
C12 C13 1.408(4)
C12 C17 1.424(4)
C13 C14 1.363(4)
C14 C15 1.390(4)
C15 C16 1.374(4)
C16 C17 1.414(4)
C18 C19 1.401(4)
C18 C23 1.422(4)
C19 C20 1.377(4)
C20 C21 1.382(4)
C21 C22 1.384(4)
C22 C23 1.405(4)
C23 C24 1.475(4)
C24 C25 1.400(4)
C24 C29 1.419(4)
C25 C26 1.374(4)
C26 C27 1.393(4)
C27 C28 1.372(4)
C28 C29 1.402(4)
C30 C31 1.3900
C30 C35 1.3900
C31 C32 1.3900
C32 C33 1.3900
C33 C34 1.3900
C34 C35 1.3900
C36 C41 1.3900
C36 C37 1.3900
C37 C38 1.3900
C38 C39 1.3900
C39 C40 1.3900
C40 C41 1.3900
C42 C47 1.3900
C42 C43 1.3900
C43 C44 1.3900
C44 C45 1.3900
C45 C46 1.3900
C46 C47 1.3900

loop_
_geom_torsion_atom_site_label_1
_geom_torsion_atom_site_label_2
_geom_torsion_atom_site_label_3
_geom_torsion_atom_site_label_4
_geom_torsion
O2 Ti1 O1 C30 -50.4(2)
O3 Ti1 O1 C30 -157.9(2)
C1 Ti1 O1 C30 68.7(2)
C5 Ti1 O1 C30 101.4(2)
C3 Ti1 O1 C30 55.5(3)
C2 Ti1 O1 C30 43.7(2)
C4 Ti1 O1 C30 106.1(2)
O3 Ti1 O2 C36 -67.2(6)
O1 Ti1 O2 C36 -172.7(6)
C1 Ti1 O2 C36 95.9(6)
C5 Ti1 O2 C36 63.4(7)
C3 Ti1 O2 C36 43.0(6)
C2 Ti1 O2 C36 77.8(6)
C4 Ti1 O2 C36 27.6(6)
O2 Ti1 O3 C42 154.3(5)
O1 Ti1 O3 C42 -100.1(5)
C1 Ti1 O3 C42 -5.3(5)
C5 Ti1 O3 C42 0.0(5)
C3 Ti1 O3 C42 59.0(5)
C2 Ti1 O3 C42 44.8(5)
C4 Ti1 O3 C42 32.3(5)
O2 Ti1 C1 C2 -33.61(17)
O3 Ti1 C1 C2 123.61(16)
O1 Ti1 C1 C2 -134.55(15)
C5 Ti1 C1 C2 114.4(2)
C3 Ti1 C1 C2 36.05(14)
C4 Ti1 C1 C2 77.50(15)
O2 Ti1 C1 C5 -148.03(14)
O3 Ti1 C1 C5 9.19(19)
O1 Ti1 C1 C5 111.03(15)
C3 Ti1 C1 C5 -78.37(15)
C2 Ti1 C1 C5 -114.4(2)
C4 Ti1 C1 C5 -36.92(13)
C5 C1 C2 C3 4.9(3)
Ti1 C1 C2 C3 -61.71(17)
C5 C1 C2 C6 -170.0(3)
Ti1 C1 C2 C6 123.4(3)
C5 C1 C2 Ti1 66.63(18)
O2 Ti1 C2 C1 151.17(15)
O3 Ti1 C2 C1 -94.80(19)
O1 Ti1 C2 C1 48.71(16)
C5 Ti1 C2 C1 -38.49(14)
C3 Ti1 C2 C1 -118.7(2)
C4 Ti1 C2 C1 -79.90(15)
O2 Ti1 C2 C3 -90.12(15)
O3 Ti1 C2 C3 23.9(2)
O1 Ti1 C2 C3 167.42(14)
C1 Ti1 C2 C3 118.7(2)
C5 Ti1 C2 C3 80.23(16)
C4 Ti1 C2 C3 38.82(14)
O2 Ti1 C2 C6 26.8(2)
O3 Ti1 C2 C6 140.9(2)
O1 Ti1 C2 C6 -75.6(2)
C1 Ti1 C2 C6 -124.3(3)
C5 Ti1 C2 C6 -162.8(3)
C3 Ti1 C2 C6 117.0(3)
C4 Ti1 C2 C6 155.8(3)
C1 C2 C3 C4 -6.4(3)
C6 C2 C3 C4 169.0(2)
Ti1 C2 C3 C4 -67.48(16)
C1 C2 C3 C17 171.7(2)
C6 C2 C3 C17 -12.9(4)
Ti1 C2 C3 C17 110.6(2)
C1 C2 C3 Ti1 61.12(18)
C6 C2 C3 Ti1 -123.6(2)
O2 Ti1 C3 C2 89.91(15)
O3 Ti1 C3 C2 -164.83(14)
O1 Ti1 C3 C2 -19.8(2)
C1 Ti1 C3 C2 -35.33(14)
C5 Ti1 C3 C2 -76.72(15)
C4 Ti1 C3 C2 -113.3(2)
O2 Ti1 C3 C4 -156.78(15)
O3 Ti1 C3 C4 -51.52(16)
O1 Ti1 C3 C4 93.52(19)
C1 Ti1 C3 C4 77.99(15)
C5 Ti1 C3 C4 36.60(14)
C2 Ti1 C3 C4 113.3(2)
O2 Ti1 C3 C17 -23.74(19)
O3 Ti1 C3 C17 81.5(2)
O1 Ti1 C3 C17 -133.44(18)
C1 Ti1 C3 C17 -149.0(2)
C5 Ti1 C3 C17 169.6(2)
C2 Ti1 C3 C17 -113.6(2)
C4 Ti1 C3 C17 133.0(3)
C2 C3 C4 C5 5.3(3)
C17 C3 C4 C5 -172.3(3)
Ti1 C3 C4 C5 -61.65(17)
C2 C3 C4 C18 -170.7(3)
C17 C3 C4 C18 11.7(5)
Ti1 C3 C4 C18 122.3(3)
C2 C3 C4 Ti1 66.96(16)
C17 C3 C4 Ti1 -110.7(3)
O2 Ti1 C4 C5 144.38(15)
O3 Ti1 C4 C5 -110.91(16)
O1 Ti1 C4 C5 -8.2(2)
C1 Ti1 C4 C5 37.40(15)
C3 Ti1 C4 C5 116.7(2)
C2 Ti1 C4 C5 78.10(16)
O2 Ti1 C4 C3 27.64(18)
O3 Ti1 C4 C3 132.35(15)
O1 Ti1 C4 C3 -124.94(15)
C1 Ti1 C4 C3 -79.33(16)
C5 Ti1 C4 C3 -116.7(2)
C2 Ti1 C4 C3 -38.63(14)
O2 Ti1 C4 C18 -103.7(2)
O3 Ti1 C4 C18 1.0(2)
O1 Ti1 C4 C18 103.7(2)
C1 Ti1 C4 C18 149.3(2)
C5 Ti1 C4 C18 111.9(3)
C3 Ti1 C4 C18 -131.3(3)
C2 Ti1 C4 C18 -170.0(3)
C2 C1 C5 C4 -1.5(3)
Ti1 C1 C5 C4 66.33(18)
C2 C1 C5 C29 177.0(3)
Ti1 C1 C5 C29 -115.1(3)
C2 C1 C5 Ti1 -67.84(18)
C3 C4 C5 C1 -2.4(3)
C18 C4 C5 C1 174.3(2)
Ti1 C4 C5 C1 -64.18(18)
C3 C4 C5 C29 178.9(2)
C18 C4 C5 C29 -4.3(4)
Ti1 C4 C5 C29 117.2(2)
C3 C4 C5 Ti1 61.76(17)
C18 C4 C5 Ti1 -121.5(2)
O2 Ti1 C5 C1 54.8(2)
O3 Ti1 C5 C1 -173.25(14)
O1 Ti1 C5 C1 -69.98(15)
C3 Ti1 C5 C1 79.05(15)
C2 Ti1 C5 C1 37.54(13)
C4 Ti1 C5 C1 116.1(2)
O2 Ti1 C5 C4 -61.3(2)
O3 Ti1 C5 C4 70.60(16)
O1 Ti1 C5 C4 173.87(15)
C1 Ti1 C5 C4 -116.1(2)
C3 Ti1 C5 C4 -37.09(14)
C2 Ti1 C5 C4 -78.61(16)
O2 Ti1 C5 C29 179.25(18)
O3 Ti1 C5 C29 -48.8(2)
O1 Ti1 C5 C29 54.4(2)
C1 Ti1 C5 C29 124.4(3)
C3 Ti1 C5 C29 -156.5(2)
C2 Ti1 C5 C29 161.9(2)
C4 Ti1 C5 C29 -119.4(3)
C1 C2 C6 C11 172.7(2)
C3 C2 C6 C11 -1.6(4)
Ti1 C2 C6 C11 -92.6(3)
C1 C2 C6 C7 -0.1(4)
C3 C2 C6 C7 -174.4(2)
Ti1 C2 C6 C7 94.6(3)
C11 C6 C7 C8 -1.6(4)
C2 C6 C7 C8 171.1(2)
C6 C7 C8 C9 -0.1(4)
C7 C8 C9 C10 1.3(4)
C8 C9 C10 C11 -0.6(4)
C7 C6 C11 C10 2.2(4)
C2 C6 C11 C10 -170.7(2)
C7 C6 C11 C12 -175.3(2)
C2 C6 C11 C12 11.8(4)
C9 C10 C11 C6 -1.1(4)
C9 C10 C11 C12 176.3(3)
C6 C11 C12 C13 169.2(2)
C10 C11 C12 C13 -8.2(4)
C6 C11 C12 C17 -7.5(4)
C10 C11 C12 C17 175.1(2)
C17 C12 C13 C14 1.2(4)
C11 C12 C13 C14 -175.6(3)
C12 C13 C14 C15 4.1(4)
C13 C14 C15 C16 -3.2(4)
C14 C15 C16 C17 -3.1(4)
C15 C16 C17 C12 8.3(4)
C15 C16 C17 C3 -175.1(2)
C13 C12 C17 C16 -7.2(3)
C11 C12 C17 C16 169.6(2)
C13 C12 C17 C3 176.0(2)
C11 C12 C17 C3 -7.2(4)
C2 C3 C17 C16 -159.7(2)
C4 C3 C17 C16 17.7(4)
Ti1 C3 C17 C16 -75.5(3)
C2 C3 C17 C12 16.9(3)
C4 C3 C17 C12 -165.7(3)
Ti1 C3 C17 C12 101.1(2)
C5 C4 C18 C19 -167.8(2)
C3 C4 C18 C19 7.8(5)
Ti1 C4 C18 C19 106.1(3)
C5 C4 C18 C23 9.1(3)
C3 C4 C18 C23 -175.3(3)
Ti1 C4 C18 C23 -77.0(3)
C23 C18 C19 C20 7.2(4)
C4 C18 C19 C20 -175.8(3)
C18 C19 C20 C21 -0.7(4)
C19 C20 C21 C22 -4.6(4)
C20 C21 C22 C23 3.3(4)
C21 C22 C23 C18 3.3(4)
C21 C22 C23 C24 -173.0(3)
C19 C18 C23 C22 -8.4(4)
C4 C18 C23 C22 174.6(2)
C19 C18 C23 C24 167.9(2)
C4 C18 C23 C24 -9.2(4)
C22 C23 C24 C25 4.3(4)
C18 C23 C24 C25 -171.9(3)
C22 C23 C24 C29 -179.5(2)
C18 C23 C24 C29 4.3(4)
C29 C24 C25 C26 -1.3(4)
C23 C24 C25 C26 175.0(3)
C24 C25 C26 C27 1.1(4)
C25 C26 C27 C28 -0.4(4)
C26 C27 C28 C29 -0.2(4)
C27 C28 C29 C24 0.0(4)
C27 C28 C29 C5 -176.3(3)
C25 C24 C29 C28 0.7(4)
C23 C24 C29 C28 -175.7(2)
C25 C24 C29 C5 177.1(2)
C23 C24 C29 C5 0.7(4)
C1 C5 C29 C28 -2.6(4)
C4 C5 C29 C28 175.8(2)
Ti1 C5 C29 C28 -92.9(3)
C1 C5 C29 C24 -179.0(3)
C4 C5 C29 C24 -0.6(4)
Ti1 C5 C29 C24 90.7(3)
Ti1 O1 C30 C31 4.6(2)
Ti1 O1 C30 C35 -177.46(15)
O1 C30 C31 C32 177.91(9)
C35 C30 C31 C32 0.0
C30 C31 C32 C33 0.0
C31 C32 C33 C34 0.0
C32 C33 C34 C35 0.0
C33 C34 C35 C30 0.0
O1 C30 C35 C34 -177.95(9)
C31 C30 C35 C34 0.0
Ti1 O2 C36 C41 -130.6(6)
Ti1 O2 C36 C37 53.4(6)
O2 C36 C37 C38 176.03(10)
C41 C36 C37 C38 0.0
C36 C37 C38 C39 0.0
C37 C38 C39 C40 0.0
C38 C39 C40 C41 0.0
C39 C40 C41 C36 0.0
O2 C36 C41 C40 -176.10(10)
C37 C36 C41 C40 0.0
Ti1 O3 C42 C47 -117.9(4)
Ti1 O3 C42 C43 64.7(5)
O3 C42 C43 C44 177.43(10)
C47 C42 C43 C44 0.0
C42 C43 C44 C45 0.0
C43 C44 C45 C46 0.0
C44 C45 C46 C47 0.0
C45 C46 C47 C42 0.0
O3 C42 C47 C46 -177.43(10)
C43 C42 C47 C46 0.0
